data_4338290
loop_
_publ_author_name
'Zhang, Qiao'
'Goldsmith, Christian R.'

_publ_section_title
;
 Kinetic analysis of the formation and decay of a non-heme ferric
 hydroperoxide species susceptible to o-o bond homolysis.
;
_journal_issue 10
_journal_name_full 'Inorganic chemistry'
_journal_page_first 5206
_journal_page_last 5211
_journal_paper_doi 10.1021/ic5003786
_journal_volume 53
_journal_year 2014
_chemical_compound_source 'synthesis as described'
_chemical_formula_moiety 'C32 H36 Cl Fe N4, F6 Sb, C H4 O'
_chemical_formula_sum 'C33 H40 Cl F6 Fe N4 O Sb'
_chemical_formula_weight 835.75
_chemical_name_systematic
;
 ?
;
_space_group_IT_number 2
_symmetry_cell_setting triclinic
_symmetry_Int_Tables_number 2
_symmetry_space_group_name_Hall '-P 1'
_symmetry_space_group_name_H-M 'P -1'
_atom_sites_solution_hydrogens geom
_atom_sites_solution_primary direct
_atom_sites_solution_secondary difmap
_audit_conform_dict_location ftp://ftp.iucr.org/pub/cif_core.dic
_audit_conform_dict_name cif_core.dic
_audit_conform_dict_version 2.3
_audit_creation_date 2011-11-10T13:44:21-00:00
_audit_creation_method 'WinGX routine CIF_UPDATE'
_cell_angle_alpha 99.4010(10)
_cell_angle_beta 103.6770(10)
_cell_angle_gamma 107.0500(10)
_cell_formula_units_Z 2
_cell_length_a 10.6535(7)
_cell_length_b 12.7137(8)
_cell_length_c 14.3226(9)
_cell_measurement_reflns_used 0
_cell_measurement_temperature 193(2)
_cell_measurement_theta_max 0
_cell_measurement_theta_min 0
_cell_measurement_wavelength 0.71073
_cell_volume 1744.64(19)
_computing_molecular_graphics 'Ortep-3 for Windows (Farrugia, 1997)'
_computing_publication_material 'WinGX publication routines (Farrugia, 1999)'
_computing_structure_refinement 'SHELXL-97 (Sheldrick, 1997)'
_computing_structure_solution 'SHELXS-97 (Sheldrick, 1997)'
_diffrn_ambient_temperature 193(2)
_diffrn_measured_fraction_theta_full 0.981
_diffrn_measured_fraction_theta_max 0.981
_diffrn_measurement_device_type 'Bruker APEX'
_diffrn_measurement_method '0.3 wide w/ exposures'
_diffrn_radiation_monochromator graphite
_diffrn_radiation_probe x-ray
_diffrn_radiation_type MoK\a
_diffrn_radiation_wavelength 0.71073
_diffrn_reflns_av_R_equivalents 0.0279
_diffrn_reflns_av_unetI/netI 0.0443
_diffrn_reflns_limit_h_max 14
_diffrn_reflns_limit_h_min -13
_diffrn_reflns_limit_k_max 16
_diffrn_reflns_limit_k_min -16
_diffrn_reflns_limit_l_max 19
_diffrn_reflns_limit_l_min -19
_diffrn_reflns_number 17703
_diffrn_reflns_theta_full 28.3
_diffrn_reflns_theta_max 28.3
_diffrn_reflns_theta_min 1.73
_diffrn_standards_decay_% 0
_diffrn_standards_interval_count 0
_diffrn_standards_interval_time 0
_diffrn_standards_number 0
_exptl_absorpt_coefficient_mu 1.33
_exptl_absorpt_correction_type none
_exptl_crystal_colour colorless
_exptl_crystal_density_diffrn 1.591
_exptl_crystal_density_method 'not measured'
_exptl_crystal_description prism
_exptl_crystal_F_000 844
_exptl_crystal_size_max 0.1
_exptl_crystal_size_mid 0.1
_exptl_crystal_size_min 0.1
_refine_diff_density_max 0.697
_refine_diff_density_min -0.557
_refine_diff_density_rms 0.07
_refine_ls_extinction_method none
_refine_ls_goodness_of_fit_ref 1.169
_refine_ls_hydrogen_treatment constr
_refine_ls_matrix_type full
_refine_ls_number_parameters 490
_refine_ls_number_reflns 8519
_refine_ls_number_restraints 3
_refine_ls_restrained_S_all 1.169
_refine_ls_R_factor_all 0.0494
_refine_ls_R_factor_gt 0.0429
_refine_ls_shift/su_max 0.005
_refine_ls_shift/su_mean 0
_refine_ls_structure_factor_coef Fsqd
_refine_ls_weighting_details 'calc w=1/[\s^2^(Fo^2^)+(0.0257P)^2^+0.9710P] where P=(Fo^2^+2Fc^2^)/3'
_refine_ls_weighting_scheme calc
_refine_ls_wR_factor_gt 0.0984
_refine_ls_wR_factor_ref 0.1018
_reflns_number_gt 7561
_reflns_number_total 8519
_reflns_threshold_expression >2sigma(I)
_cod_data_source_file ic5003786_si_002.cif
_cod_data_source_block sad
_cod_depositor_comments 'Adding full bibliography for 4338290.cif.'
_cod_original_cell_volume 1744.63(19)
_cod_database_code 4338290

loop_
_symmetry_equiv_pos_as_xyz
'x, y, z'
'-x, -y, -z'

loop_
_atom_site_label
_atom_site_type_symbol
_atom_site_fract_x
_atom_site_fract_y
_atom_site_fract_z
_atom_site_U_iso_or_equiv
_atom_site_adp_type
_atom_site_occupancy
_atom_site_symmetry_multiplicity
_atom_site_calc_flag
_atom_site_refinement_flags
_atom_site_disorder_assembly
_atom_site_disorder_group
Fe1 Fe 0.57711(4) 0.25232(3) 0.26692(3) 0.02876(10) Uani 1 1 d . . .
Cl1 Cl 0.76449(7) 0.33632(6) 0.22166(5) 0.03768(16) Uani 1 1 d . . .
C10 C 0.6030(3) 0.4110(2) 0.4786(2) 0.0367(6) Uani 1 1 d . . .
N29 N 0.4144(2) 0.29263(18) 0.16022(16) 0.0292(4) Uani 1 1 d . . .
N8 N 0.4267(2) 0.24041(19) 0.34949(17) 0.0316(5) Uani 1 1 d . . .
N26 N 0.4701(2) 0.09308(19) 0.16234(17) 0.0324(5) Uani 1 1 d . . .
N1 N 0.6672(3) 0.19437(19) 0.38847(17) 0.0342(5) Uani 1 1 d . . .
C28 C 0.3929(3) 0.2135(2) 0.0646(2) 0.0340(6) Uani 1 1 d . . .
H28A H 0.4663 0.2451 0.0371 0.041 Uiso 1 1 calc R . .
H28B H 0.3066 0.2066 0.0181 0.041 Uiso 1 1 calc R . .
C6 C 0.5848(3) 0.1581(2) 0.4431(2) 0.0375(6) Uani 1 1 d . . .
C22 C 0.3202(3) 0.0000(3) -0.0019(2) 0.0393(7) Uani 1 1 d . . .
H22 H 0.2659 0.0043 -0.0614 0.047 Uiso 1 1 calc R . .
C30 C 0.4689(3) 0.4132(2) 0.1530(2) 0.0356(6) Uani 1 1 d . . .
H30A H 0.5456 0.421 0.126 0.043 Uiso 1 1 calc R . .
H30B H 0.5048 0.4624 0.2196 0.043 Uiso 1 1 calc R . .
C32 C 0.3295(3) 0.4262(3) -0.0122(2) 0.0393(6) Uani 1 1 d . . .
H32 H 0.3683 0.3807 -0.0448 0.047 Uiso 1 1 calc R . .
C31 C 0.3680(3) 0.4554(2) 0.0909(2) 0.0346(6) Uani 1 1 d . . .
C24 C 0.4121(3) -0.1066(3) 0.0996(3) 0.0432(7) Uani 1 1 d . . .
H24 H 0.4205 -0.175 0.1096 0.052 Uiso 1 1 calc R . .
C11 C 0.6582(3) 0.4006(3) 0.5738(2) 0.0437(7) Uani 1 1 d . . .
H11 H 0.6015 0.357 0.604 0.052 Uiso 1 1 calc R . .
C36 C 0.3112(4) 0.5256(3) 0.1372(3) 0.0459(7) Uani 1 1 d . . .
H36 H 0.3374 0.5474 0.2061 0.055 Uiso 1 1 calc R . .
C16 C 0.2884(3) 0.2008(2) 0.2720(2) 0.0332(6) Uani 1 1 d . . .
H16 H 0.2719 0.1233 0.2356 0.04 Uiso 1 1 calc R . .
C27 C 0.3901(3) 0.0966(2) 0.0757(2) 0.0322(6) Uani 1 1 d . . .
C21 C 0.2900(3) 0.2741(2) 0.1969(2) 0.0316(5) Uani 1 1 d . . .
H21 H 0.2964 0.3491 0.2325 0.038 Uiso 1 1 calc R . .
C9 C 0.4529(3) 0.3500(2) 0.4217(2) 0.0379(6) Uani 1 1 d . . .
H9A H 0.4013 0.3343 0.4684 0.046 Uiso 1 1 calc R . .
H9B H 0.4191 0.3995 0.3858 0.046 Uiso 1 1 calc R . .
C23 C 0.3319(3) -0.1023(3) 0.0102(3) 0.0448(7) Uani 1 1 d . . .
H23 H 0.2864 -0.1677 -0.0414 0.054 Uiso 1 1 calc R . .
C17 C 0.1682(3) 0.1956(3) 0.3144(2) 0.0434(7) Uani 1 1 d . . .
H17A H 0.1655 0.1454 0.3587 0.052 Uiso 1 1 calc R . .
H17B H 0.1826 0.2708 0.3527 0.052 Uiso 1 1 calc R . .
C7 C 0.4381(3) 0.1512(3) 0.4035(2) 0.0391(6) Uani 1 1 d . . .
H7A H 0.3847 0.0768 0.3589 0.047 Uiso 1 1 calc R . .
H7B H 0.3998 0.1597 0.4581 0.047 Uiso 1 1 calc R . .
C15 C 0.6900(3) 0.4789(2) 0.4368(2) 0.0419(7) Uani 1 1 d . . .
H15 H 0.6545 0.4879 0.3739 0.05 Uiso 1 1 calc R . .
C5 C 0.6326(4) 0.1264(3) 0.5291(2) 0.0487(8) Uani 1 1 d . . .
H5 H 0.5749 0.1031 0.5671 0.058 Uiso 1 1 calc R . .
C2 C 0.7981(3) 0.1995(3) 0.4177(3) 0.0462(7) Uani 1 1 d . . .
H2 H 0.8553 0.2256 0.3802 0.055 Uiso 1 1 calc R . .
C20 C 0.1513(3) 0.2264(3) 0.1147(2) 0.0399(7) Uani 1 1 d . . .
H20A H 0.1521 0.2726 0.0671 0.048 Uiso 1 1 calc R . .
H20B H 0.137 0.1496 0.0801 0.048 Uiso 1 1 calc R . .
C25 C 0.4792(3) -0.0077(2) 0.1736(2) 0.0378(6) Uani 1 1 d . . .
H25 H 0.533 -0.0106 0.2339 0.045 Uiso 1 1 calc R . .
C18 C 0.0314(3) 0.1530(3) 0.2325(3) 0.0534(9) Uani 1 1 d . . .
H18A H 0.0123 0.0749 0.1985 0.064 Uiso 1 1 calc R . .
H18B H -0.0418 0.1548 0.2614 0.064 Uiso 1 1 calc R . .
C12 C 0.7970(4) 0.4551(3) 0.6234(3) 0.0538(9) Uani 1 1 d . . .
H12 H 0.8334 0.447 0.6865 0.065 Uiso 1 1 calc R . .
C19 C 0.0348(3) 0.2257(3) 0.1586(3) 0.0548(9) Uani 1 1 d . . .
H19A H 0.0475 0.3028 0.1915 0.066 Uiso 1 1 calc R . .
H19B H -0.0522 0.196 0.106 0.066 Uiso 1 1 calc R . .
C14 C 0.8284(4) 0.5334(3) 0.4869(3) 0.0525(8) Uani 1 1 d . . .
H14 H 0.8854 0.5783 0.4577 0.063 Uiso 1 1 calc R . .
C33 C 0.2336(3) 0.4643(3) -0.0672(3) 0.0476(8) Uani 1 1 d . . .
H33 H 0.2074 0.4431 -0.1362 0.057 Uiso 1 1 calc R . .
C35 C 0.2159(4) 0.5641(3) 0.0824(3) 0.0588(10) Uani 1 1 d . . .
H35 H 0.1781 0.6107 0.1147 0.071 Uiso 1 1 calc R . .
C13 C 0.8817(4) 0.5212(3) 0.5803(3) 0.0563(9) Uani 1 1 d . . .
H13 H 0.9749 0.5576 0.6141 0.068 Uiso 1 1 calc R . .
C4 C 0.7671(4) 0.1301(3) 0.5572(3) 0.0611(10) Uani 1 1 d . . .
H4 H 0.8005 0.1074 0.6137 0.073 Uiso 1 1 calc R . .
C3 C 0.8516(4) 0.1673(3) 0.5016(3) 0.0582(9) Uani 1 1 d . . .
H3 H 0.9428 0.1708 0.5199 0.07 Uiso 1 1 calc R . .
C34 C 0.1772(4) 0.5333(3) -0.0200(3) 0.0572(10) Uani 1 1 d . . .
H34 H 0.1134 0.559 -0.0569 0.069 Uiso 1 1 calc R . .
Sb1A Sb 0.2718(2) 0.18796(17) 0.6831(2) 0.0500(7) Uani 0.493(15) 1 d P A 1
F1A F 0.2035(17) 0.1792(18) 0.5490(11) 0.090(5) Uani 0.493(15) 1 d P A 1
F2A F 0.3249(15) 0.1944(14) 0.8209(9) 0.093(4) Uani 0.493(15) 1 d P A 1
F3A F 0.2229(15) 0.0385(7) 0.6934(10) 0.150(5) Uani 0.493(15) 1 d P A 1
F4A F 0.1176(16) 0.198(2) 0.7037(10) 0.159(8) Uani 0.493(15) 1 d P A 1
F5A F 0.3756(13) 0.1069(8) 0.6540(6) 0.092(4) Uani 0.493(15) 1 d P A 1
F6A F 0.347(2) 0.3352(10) 0.6989(16) 0.235(11) Uani 0.493(15) 1 d P A 1
Sb1B Sb 0.2750(2) 0.18820(12) 0.68714(19) 0.0450(6) Uani 0.507(15) 1 d P A 2
F1B F 0.1920(17) 0.1433(17) 0.5529(9) 0.099(5) Uani 0.507(15) 1 d P A 2
F2B F 0.3786(14) 0.2392(12) 0.8163(9) 0.091(3) Uani 0.507(15) 1 d P A 2
F3B F 0.1601(13) 0.2749(9) 0.7053(9) 0.098(3) Uani 0.507(15) 1 d P A 2
F4B F 0.3955(12) 0.3180(9) 0.6704(11) 0.112(4) Uani 0.507(15) 1 d P A 2
F5B F 0.1302(15) 0.0651(9) 0.6808(11) 0.154(6) Uani 0.507(15) 1 d P A 2
F6B F 0.4378(13) 0.1651(18) 0.6753(11) 0.156(6) Uani 0.507(15) 1 d P A 2
O1SA O 0.8943(15) 0.0957(12) 0.7863(10) 0.1107(19) Uiso 0.549(17) 1 d PDU B 1
H1SA H 0.9539 0.0741 0.816 0.166 Uiso 0.549(17) 1 calc PR B 1
C1SA C 0.9175(11) 0.2052(9) 0.8328(8) 0.085(4) Uiso 0.549(17) 1 d PD B 1
H1S1 H 1.0009 0.2327 0.8873 0.127 Uiso 0.549(17) 1 calc PR B 1
H1S2 H 0.8418 0.2083 0.8572 0.127 Uiso 0.549(17) 1 calc PR B 1
H1S3 H 0.9261 0.2518 0.7866 0.127 Uiso 0.549(17) 1 calc PR B 1
O1SB O 0.912(2) 0.0888(14) 0.7721(12) 0.1107(19) Uiso 0.451(17) 1 d PDU B 2
H1SB H 0.9751 0.0881 0.7488 0.166 Uiso 0.451(17) 1 calc PR B 2
C1SB C 0.9647(14) 0.1652(12) 0.8658(10) 0.091(5) Uiso 0.451(17) 1 d PD B 2
H1S4 H 1.0535 0.1637 0.8988 0.136 Uiso 0.451(17) 1 calc PR B 2
H1S5 H 0.9034 0.1439 0.9044 0.136 Uiso 0.451(17) 1 calc PR B 2
H1S6 H 0.9734 0.2405 0.8584 0.136 Uiso 0.451(17) 1 calc PR B 2

loop_
_atom_site_aniso_label
_atom_site_aniso_U_11
_atom_site_aniso_U_22
_atom_site_aniso_U_33
_atom_site_aniso_U_23
_atom_site_aniso_U_13
_atom_site_aniso_U_12
Fe1 0.02890(19) 0.0323(2) 0.02667(19) 0.00682(15) 0.00931(15) 0.01237(15)
Cl1 0.0306(3) 0.0466(4) 0.0370(4) 0.0117(3) 0.0124(3) 0.0127(3)
C10 0.0458(16) 0.0322(13) 0.0323(14) -0.0002(11) 0.0115(12) 0.0181(12)
N29 0.0288(11) 0.0308(11) 0.0299(11) 0.0091(9) 0.0108(9) 0.0106(9)
N8 0.0369(12) 0.0297(11) 0.0316(12) 0.0066(9) 0.0144(10) 0.0136(9)
N26 0.0330(12) 0.0332(11) 0.0309(12) 0.0050(9) 0.0100(9) 0.0126(9)
N1 0.0416(13) 0.0337(12) 0.0288(12) 0.0074(9) 0.0083(10) 0.0172(10)
C28 0.0344(14) 0.0423(15) 0.0287(13) 0.0108(11) 0.0107(11) 0.0161(12)
C6 0.0498(17) 0.0310(13) 0.0309(14) 0.0070(11) 0.0106(12) 0.0146(12)
C22 0.0283(13) 0.0486(17) 0.0348(15) -0.0011(12) 0.0073(11) 0.0123(12)
C30 0.0325(14) 0.0349(14) 0.0374(15) 0.0115(12) 0.0086(11) 0.0091(11)
C32 0.0383(15) 0.0416(16) 0.0407(16) 0.0178(13) 0.0143(13) 0.0119(12)
C31 0.0302(13) 0.0335(13) 0.0396(15) 0.0136(11) 0.0103(11) 0.0077(11)
C24 0.0410(16) 0.0329(14) 0.0547(19) 0.0027(13) 0.0164(14) 0.0142(12)
C11 0.0529(18) 0.0404(16) 0.0341(15) 0.0009(12) 0.0114(13) 0.0169(14)
C36 0.0549(19) 0.0439(17) 0.0484(19) 0.0189(14) 0.0202(15) 0.0229(15)
C16 0.0307(13) 0.0334(13) 0.0351(14) 0.0056(11) 0.0122(11) 0.0102(11)
C27 0.0261(12) 0.0392(14) 0.0332(14) 0.0071(11) 0.0122(11) 0.0123(11)
C21 0.0261(12) 0.0346(13) 0.0359(14) 0.0091(11) 0.0107(11) 0.0118(10)
C9 0.0450(16) 0.0399(15) 0.0341(15) 0.0042(12) 0.0164(12) 0.0212(13)
C23 0.0303(14) 0.0408(16) 0.0524(19) -0.0070(14) 0.0116(13) 0.0076(12)
C17 0.0377(16) 0.0515(18) 0.0480(18) 0.0151(14) 0.0235(14) 0.0157(14)
C7 0.0482(17) 0.0373(15) 0.0378(16) 0.0142(12) 0.0193(13) 0.0157(13)
C15 0.0520(18) 0.0343(14) 0.0377(16) 0.0031(12) 0.0134(13) 0.0158(13)
C5 0.065(2) 0.0431(17) 0.0356(16) 0.0144(13) 0.0103(15) 0.0167(16)
C2 0.0427(17) 0.0522(18) 0.0453(18) 0.0140(15) 0.0089(14) 0.0212(15)
C20 0.0289(14) 0.0448(16) 0.0424(16) 0.0095(13) 0.0089(12) 0.0097(12)
C25 0.0400(15) 0.0353(14) 0.0402(16) 0.0074(12) 0.0143(12) 0.0155(12)
C18 0.0349(16) 0.061(2) 0.066(2) 0.0165(18) 0.0256(16) 0.0115(15)
C12 0.063(2) 0.054(2) 0.0373(18) -0.0011(15) 0.0042(15) 0.0244(17)
C19 0.0268(15) 0.066(2) 0.068(2) 0.0121(18) 0.0126(15) 0.0148(15)
C14 0.055(2) 0.0403(17) 0.057(2) 0.0019(15) 0.0221(17) 0.0106(15)
C33 0.0420(17) 0.058(2) 0.0428(18) 0.0272(15) 0.0103(14) 0.0108(15)
C35 0.064(2) 0.067(2) 0.072(3) 0.034(2) 0.033(2) 0.042(2)
C13 0.0487(19) 0.052(2) 0.052(2) -0.0090(16) 0.0051(16) 0.0141(16)
C4 0.069(3) 0.056(2) 0.047(2) 0.0221(17) -0.0036(18) 0.0163(19)
C3 0.053(2) 0.065(2) 0.054(2) 0.0214(18) 0.0009(17) 0.0251(18)
C34 0.0422(18) 0.074(2) 0.075(3) 0.048(2) 0.0206(17) 0.0305(17)
Sb1A 0.0465(9) 0.0671(13) 0.0427(10) 0.0139(7) 0.0186(7) 0.0246(7)
F1A 0.102(7) 0.157(14) 0.054(5) 0.049(6) 0.045(5) 0.078(8)
F2A 0.121(10) 0.158(12) 0.038(3) 0.038(6) 0.025(5) 0.094(9)
F3A 0.137(9) 0.065(5) 0.202(10) 0.062(5) -0.002(8) -0.005(5)
F4A 0.114(10) 0.35(3) 0.095(7) 0.089(13) 0.059(7) 0.158(15)
F5A 0.155(9) 0.107(6) 0.060(4) 0.017(4) 0.030(5) 0.113(7)
F6A 0.28(2) 0.044(5) 0.247(19) 0.051(8) -0.092(14) 0.000(9)
Sb1B 0.0669(12) 0.0300(8) 0.0377(9) 0.0059(5) 0.0176(7) 0.0162(6)
F1B 0.112(7) 0.124(10) 0.039(4) 0.004(5) -0.009(5) 0.042(6)
F2B 0.111(8) 0.116(8) 0.051(4) 0.001(4) 0.018(4) 0.062(6)
F3B 0.108(7) 0.144(8) 0.073(5) 0.012(5) 0.033(4) 0.094(7)
F4B 0.084(5) 0.066(6) 0.169(8) 0.013(5) 0.062(5) -0.007(4)
F5B 0.149(10) 0.115(7) 0.218(12) 0.068(7) 0.124(10) 0.003(7)
F6B 0.103(8) 0.331(18) 0.119(9) 0.131(11) 0.075(7) 0.124(10)

loop_
_atom_type_symbol
_atom_type_description
_atom_type_scat_dispersion_real
_atom_type_scat_dispersion_imag
_atom_type_scat_source
C C 0.0033 0.0016 'International Tables Vol C Tables 4.2.6.8 and 6.1.1.4'
H H 0 0 'International Tables Vol C Tables 4.2.6.8 and 6.1.1.4'
F F 0.0171 0.0103 'International Tables Vol C Tables 4.2.6.8 and 6.1.1.4'
Fe Fe 0.3463 0.8444 'International Tables Vol C Tables 4.2.6.8 and 6.1.1.4'
N N 0.0061 0.0033 'International Tables Vol C Tables 4.2.6.8 and 6.1.1.4'
Sb Sb -0.5866 1.5461 'International Tables Vol C Tables 4.2.6.8 and 6.1.1.4'
Cl Cl 0.1484 0.1585 'International Tables Vol C Tables 4.2.6.8 and 6.1.1.4'
O O 0.0106 0.006 'International Tables Vol C Tables 4.2.6.8 and 6.1.1.4'

loop_
_geom_angle_atom_site_label_1
_geom_angle_atom_site_label_2
_geom_angle_atom_site_label_3
_geom_angle
N26 Fe1 N1 98.69(9)
N26 Fe1 N8 96.61(9)
N1 Fe1 N8 78.82(9)
N26 Fe1 N29 78.41(8)
N1 Fe1 N29 158.57(9)
N8 Fe1 N29 80.43(8)
N26 Fe1 Cl1 106.28(7)
N1 Fe1 Cl1 101.05(7)
N8 Fe1 Cl1 156.79(6)
N29 Fe1 Cl1 100.13(6)
C15 C10 C11 118.3(3)
C15 C10 C9 120.3(3)
C11 C10 C9 121.4(3)
C28 N29 C30 109.7(2)
C28 N29 C21 115.2(2)
C30 N29 C21 110.4(2)
C28 N29 Fe1 102.29(15)
C30 N29 Fe1 110.46(16)
C21 N29 Fe1 108.56(16)
C7 N8 C9 110.1(2)
C7 N8 C16 110.3(2)
C9 N8 C16 112.0(2)
C7 N8 Fe1 105.28(17)
C9 N8 Fe1 113.33(17)
C16 N8 Fe1 105.55(16)
C27 N26 C25 118.4(2)
C27 N26 Fe1 115.19(18)
C25 N26 Fe1 126.3(2)
C2 N1 C6 119.0(3)
C2 N1 Fe1 125.8(2)
C6 N1 Fe1 115.02(19)
N29 C28 C27 112.7(2)
N29 C28 H28A 109
C27 C28 H28A 109
N29 C28 H28B 109
C27 C28 H28B 109
H28A C28 H28B 107.8
N1 C6 C5 121.6(3)
N1 C6 C7 115.7(3)
C5 C6 C7 122.7(3)
C23 C22 C27 119.4(3)
C23 C22 H22 120.3
C27 C22 H22 120.3
N29 C30 C31 116.5(2)
N29 C30 H30A 108.2
C31 C30 H30A 108.2
N29 C30 H30B 108.2
C31 C30 H30B 108.2
H30A C30 H30B 107.3
C31 C32 C33 120.6(3)
C31 C32 H32 119.7
C33 C32 H32 119.7
C36 C31 C32 118.4(3)
C36 C31 C30 119.5(3)
C32 C31 C30 122.1(3)
C25 C24 C23 118.6(3)
C25 C24 H24 120.7
C23 C24 H24 120.7
C12 C11 C10 120.2(3)
C12 C11 H11 119.9
C10 C11 H11 119.9
C31 C36 C35 121.1(3)
C31 C36 H36 119.5
C35 C36 H36 119.5
N8 C16 C17 114.1(2)
N8 C16 C21 110.7(2)
C17 C16 C21 110.3(2)
N8 C16 H16 107.1
C17 C16 H16 107.1
C21 C16 H16 107.1
N26 C27 C22 121.6(3)
N26 C27 C28 115.9(2)
C22 C27 C28 122.2(3)
N29 C21 C16 113.0(2)
N29 C21 C20 114.7(2)
C16 C21 C20 109.5(2)
N29 C21 H21 106.4
C16 C21 H21 106.4
C20 C21 H21 106.4
N8 C9 C10 113.2(2)
N8 C9 H9A 108.9
C10 C9 H9A 108.9
N8 C9 H9B 108.9
C10 C9 H9B 108.9
H9A C9 H9B 107.8
C22 C23 C24 119.2(3)
C22 C23 H23 120.4
C24 C23 H23 120.4
C18 C17 C16 111.5(3)
C18 C17 H17A 109.3
C16 C17 H17A 109.3
C18 C17 H17B 109.3
C16 C17 H17B 109.3
H17A C17 H17B 108
N8 C7 C6 112.0(2)
N8 C7 H7A 109.2
C6 C7 H7A 109.2
N8 C7 H7B 109.2
C6 C7 H7B 109.2
H7A C7 H7B 107.9
C14 C15 C10 121.1(3)
C14 C15 H15 119.4
C10 C15 H15 119.4
C4 C5 C6 118.7(3)
C4 C5 H5 120.6
C6 C5 H5 120.6
N1 C2 C3 122.4(3)
N1 C2 H2 118.8
C3 C2 H2 118.8
C19 C20 C21 110.4(3)
C19 C20 H20A 109.6
C21 C20 H20A 109.6
C19 C20 H20B 109.6
C21 C20 H20B 109.6
H20A C20 H20B 108.1
N26 C25 C24 122.7(3)
N26 C25 H25 118.6
C24 C25 H25 118.6
C19 C18 C17 110.8(3)
C19 C18 H18A 109.5
C17 C18 H18A 109.5
C19 C18 H18B 109.5
C17 C18 H18B 109.5
H18A C18 H18B 108.1
C13 C12 C11 120.5(3)
C13 C12 H12 119.7
C11 C12 H12 119.7
C18 C19 C20 110.2(3)
C18 C19 H19A 109.6
C20 C19 H19A 109.6
C18 C19 H19B 109.6
C20 C19 H19B 109.6
H19A C19 H19B 108.1
C13 C14 C15 119.8(3)
C13 C14 H14 120.1
C15 C14 H14 120.1
C34 C33 C32 120.3(3)
C34 C33 H33 119.8
C32 C33 H33 119.8
C34 C35 C36 120.0(3)
C34 C35 H35 120
C36 C35 H35 120
C12 C13 C14 120.0(3)
C12 C13 H13 120
C14 C13 H13 120
C3 C4 C5 119.8(3)
C3 C4 H4 120.1
C5 C4 H4 120.1
C4 C3 C2 118.4(3)
C4 C3 H3 120.8
C2 C3 H3 120.8
C33 C34 C35 119.6(3)
C33 C34 H34 120.2
C35 C34 H34 120.2
F6A Sb1A F4A 93.6(8)
F6A Sb1A F5A 114.7(12)
F4A Sb1A F5A 151.7(11)
F6A Sb1A F3A 167.0(6)
F4A Sb1A F3A 91.1(6)
F5A Sb1A F3A 61.6(9)
F6A Sb1A F1A 86.6(9)
F4A Sb1A F1A 91.0(6)
F5A Sb1A F1A 89.5(6)
F3A Sb1A F1A 105.5(7)
F6A Sb1A F2A 95.0(7)
F4A Sb1A F2A 83.9(6)
F5A Sb1A F2A 94.4(5)
F3A Sb1A F2A 73.5(6)
F1A Sb1A F2A 174.7(6)
F2B Sb1B F5B 105.9(8)
F2B Sb1B F1B 172.4(7)
F5B Sb1B F1B 80.5(9)
F2B Sb1B F4B 85.0(7)
F5B Sb1B F4B 167.4(8)
F1B Sb1B F4B 89.1(8)
F2B Sb1B F6B 80.4(7)
F5B Sb1B F6B 118.0(10)
F1B Sb1B F6B 93.0(7)
F4B Sb1B F6B 69.3(7)
F2B Sb1B F3B 92.8(6)
F5B Sb1B F3B 86.2(5)
F1B Sb1B F3B 91.6(7)
F4B Sb1B F3B 87.0(5)
F6B Sb1B F3B 155.7(9)
C1SB O1SB H1SB 109.5
O1SB C1SB H1S4 109.5
O1SB C1SB H1S5 109.5
H1S4 C1SB H1S5 109.5
O1SB C1SB H1S6 109.5
H1S4 C1SB H1S6 109.5
H1S5 C1SB H1S6 109.5

loop_
_geom_bond_atom_site_label_1
_geom_bond_atom_site_label_2
_geom_bond_distance
Fe1 N26 2.119(2)
Fe1 N1 2.130(2)
Fe1 N8 2.191(2)
Fe1 N29 2.264(2)
Fe1 Cl1 2.2659(8)
C10 C15 1.389(4)
C10 C11 1.395(4)
C10 C9 1.507(4)
N29 C28 1.486(3)
N29 C30 1.502(3)
N29 C21 1.509(3)
N8 C7 1.491(4)
N8 C9 1.501(3)
N8 C16 1.505(3)
N26 C27 1.345(4)
N26 C25 1.345(4)
N1 C2 1.337(4)
N1 C6 1.342(4)
C28 C27 1.512(4)
C28 H28A 0.97
C28 H28B 0.97
C6 C5 1.387(4)
C6 C7 1.502(4)
C22 C23 1.376(4)
C22 C27 1.387(4)
C22 H22 0.93
C30 C31 1.510(4)
C30 H30A 0.97
C30 H30B 0.97
C32 C31 1.390(4)
C32 C33 1.391(4)
C32 H32 0.93
C31 C36 1.384(4)
C24 C25 1.377(4)
C24 C23 1.381(5)
C24 H24 0.93
C11 C12 1.383(5)
C11 H11 0.93
C36 C35 1.388(5)
C36 H36 0.93
C16 C17 1.531(4)
C16 C21 1.534(4)
C16 H16 0.98
C21 C20 1.535(4)
C21 H21 0.98
C9 H9A 0.97
C9 H9B 0.97
C23 H23 0.93
C17 C18 1.522(5)
C17 H17A 0.97
C17 H17B 0.97
C7 H7A 0.97
C7 H7B 0.97
C15 C14 1.381(5)
C15 H15 0.93
C5 C4 1.378(5)
C5 H5 0.93
C2 C3 1.381(5)
C2 H2 0.93
C20 C19 1.517(4)
C20 H20A 0.97
C20 H20B 0.97
C25 H25 0.93
C18 C19 1.515(5)
C18 H18A 0.97
C18 H18B 0.97
C12 C13 1.375(6)
C12 H12 0.93
C19 H19A 0.97
C19 H19B 0.97
C14 C13 1.377(5)
C14 H14 0.93
C33 C34 1.376(5)
C33 H33 0.93
C35 C34 1.381(5)
C35 H35 0.93
C13 H13 0.93
C4 C3 1.372(6)
C4 H4 0.93
C3 H3 0.93
C34 H34 0.93
Sb1A F6A 1.759(11)
Sb1A F4A 1.774(11)
Sb1A F5A 1.790(7)
Sb1A F3A 1.857(8)
Sb1A F1A 1.858(15)
Sb1A F2A 1.900(11)
Sb1B F2B 1.812(13)
Sb1B F5B 1.819(8)
Sb1B F1B 1.829(13)
Sb1B F4B 1.860(10)
Sb1B F6B 1.883(10)
Sb1B F3B 1.905(9)
O1SA C1SA 1.365(12)
O1SA H1SA 0.82
C1SA H1S1 0.96
C1SA H1S2 0.96
C1SA H1S3 0.96
O1SB C1SB 1.399(15)
O1SB H1SB 0.82
C1SB H1S4 0.96
C1SB H1S5 0.96
C1SB H1S6 0.96
